data_7236516
loop_
_publ_author_name
'Wang, Tao'
'Zhu, Rong-Rong'
'Zhang, Xiao-Feng'
'Yan, Tong'
'Wang, Quan'
'Feng, Jing'
'Zhou, Jie'
'Du, Lin'
'Zhao, Qi-Hua'

_publ_section_title
;
 Assembly of a series of zinc coordination polymers based on
 5-functionalized isophthalic acids and dipyridyl
;
_journal_issue 14
_journal_name_full 'RSC Advances'
_journal_page_first 7428
_journal_paper_doi 10.1039/C7RA12874F
_journal_volume 8
_journal_year 2018
_chemical_formula_moiety ' C22 H18 N2 O5 Zn, H2 O'
_chemical_formula_sum 'C22 H20 N2 O6 Zn'
_chemical_formula_weight 473.77
_space_group_crystal_system monoclinic
_space_group_IT_number 14
_space_group_name_Hall '-P 2ybc'
_space_group_name_H-M_alt 'P 1 21/c 1'
_atom_sites_solution_hydrogens mixed
_audit_creation_method SHELXL-2014
_audit_update_record
;
2018-02-08 deposited with the CCDC.
2018-02-09 downloaded from the CCDC.
;
_cell_angle_alpha 90
_cell_angle_beta 113.667(2)
_cell_angle_gamma 90
_cell_formula_units_Z 4
_cell_length_a 8.6150(15)
_cell_length_b 26.006(4)
_cell_length_c 10.0175(17)
_cell_measurement_reflns_used 1257
_cell_measurement_temperature 293(2)
_cell_measurement_theta_max 22.15
_cell_measurement_theta_min 2.35
_cell_volume 2055.6(6)
_computing_cell_refinement 'Bruker SMART'
_computing_data_collection 'Bruker SMART'
_computing_data_reduction 'Bruker SAINT'
_computing_structure_refinement 'SHELXL-2014 (Sheldrick, 2014)'
_computing_structure_solution 'SHELXL-2014 (Sheldrick, 2014)'
_diffrn_ambient_temperature 293(2)
_diffrn_measured_fraction_theta_full 0.967
_diffrn_measured_fraction_theta_max 0.996
_diffrn_measurement_device_type 'CCD area detector'
_diffrn_measurement_method 'phi and omega scans'
_diffrn_radiation_type MoK\a
_diffrn_radiation_wavelength 0.71073
_diffrn_reflns_av_R_equivalents 0.0740
_diffrn_reflns_av_unetI/netI 0.0835
_diffrn_reflns_Laue_measured_fraction_full 0.967
_diffrn_reflns_Laue_measured_fraction_max 0.996
_diffrn_reflns_limit_h_max 10
_diffrn_reflns_limit_h_min -10
_diffrn_reflns_limit_k_max 30
_diffrn_reflns_limit_k_min -30
_diffrn_reflns_limit_l_max 11
_diffrn_reflns_limit_l_min -11
_diffrn_reflns_number 11538
_diffrn_reflns_point_group_measured_fraction_full 0.967
_diffrn_reflns_point_group_measured_fraction_max 0.996
_diffrn_reflns_theta_full 25.242
_diffrn_reflns_theta_max 24.999
_diffrn_reflns_theta_min 1.566
_diffrn_source 'sealed tube'
_exptl_absorpt_coefficient_mu 1.238
_exptl_crystal_colour COLOURLESS
_exptl_crystal_density_diffrn 1.531
_exptl_crystal_description BLOCK
_exptl_crystal_F_000 976
_exptl_crystal_size_max 0.36
_exptl_crystal_size_mid 0.30
_exptl_crystal_size_min 0.24
_refine_diff_density_max 0.745
_refine_diff_density_min -0.384
_refine_diff_density_rms 0.078
_refine_ls_extinction_method none
_refine_ls_goodness_of_fit_ref 0.978
_refine_ls_hydrogen_treatment constr
_refine_ls_matrix_type full
_refine_ls_number_parameters 281
_refine_ls_number_reflns 3602
_refine_ls_number_restraints 0
_refine_ls_restrained_S_all 0.978
_refine_ls_R_factor_all 0.0980
_refine_ls_R_factor_gt 0.0487
_refine_ls_shift/su_max 0.000
_refine_ls_shift/su_mean 0.000
_refine_ls_structure_factor_coef Fsqd
_refine_ls_weighting_details 'w=1/[\s^2^(Fo^2^)+(0.0466P)^2^] where P=(Fo^2^+2Fc^2^)/3'
_refine_ls_weighting_scheme calc
_refine_ls_wR_factor_gt 0.0975
_refine_ls_wR_factor_ref 0.1112
_reflns_Friedel_coverage 0.000
_reflns_number_gt 2215
_reflns_number_total 3615
_reflns_threshold_expression 'I > 2\s(I)'
_cod_data_source_file c7ra12874f2.cif
_cod_data_source_block 5
_cod_original_sg_symbol_H-M 'P 21/c'
_cod_database_code 7236516
_shelx_space_group_comment
;
The symmetry employed for this shelxl refinement is uniquely defined
by the following loop, which should always be used as a source of
symmetry information in preference to the above space-group names.
They are only intended as comments.
;
_shelxl_version_number 2014-3

loop_
_space_group_symop_operation_xyz
'x, y, z'
'-x, y+1/2, -z+1/2'
'-x, -y, -z'
'x, -y-1/2, z-1/2'

loop_
_atom_site_label
_atom_site_type_symbol
_atom_site_fract_x
_atom_site_fract_y
_atom_site_fract_z
_atom_site_U_iso_or_equiv
_atom_site_adp_type
_atom_site_occupancy
_atom_site_site_symmetry_order
_atom_site_calc_flag
_atom_site_refinement_flags_posn
_atom_site_refinement_flags_adp
Zn1 Zn 0.74471(6) 0.11807(2) 1.05554(5) 0.02842(17) Uani 1 1 d . .
O1 O 0.6060(3) 0.07107(11) 0.8972(3) 0.0409(8) Uani 1 1 d . .
O2 O 0.4961(4) 0.14488(11) 0.7928(3) 0.0441(9) Uani 1 1 d . .
O4 O -0.0256(4) 0.14215(12) 0.3260(3) 0.0432(8) Uani 1 1 d . .
O3 O -0.0993(3) 0.06973(11) 0.2008(3) 0.0384(8) Uani 1 1 d . .
O5 O 0.3133(4) -0.06344(11) 0.5321(3) 0.0532(10) Uani 1 1 d . .
N2 N 1.5899(4) 0.34574(14) 0.6339(4) 0.0316(9) Uani 1 1 d . .
N1 N 0.8968(4) 0.15824(13) 0.9801(4) 0.0310(9) Uani 1 1 d . .
C12 C 1.4896(5) 0.37452(18) 0.6754(5) 0.0370(11) Uani 1 1 d . .
H12 H 1.4924 0.4100 0.6658 0.044 Uiso 1 1 calc R U
C11 C 1.3812(5) 0.35359(17) 0.7323(5) 0.0375(11) Uani 1 1 d . .
H11 H 1.3133 0.3752 0.7600 0.045 Uiso 1 1 calc R U
C10 C 1.3727(5) 0.30083(17) 0.7483(4) 0.0309(10) Uani 1 1 d . .
C9 C 1.4814(5) 0.27132(17) 0.7062(5) 0.0394(12) Uani 1 1 d . .
H9 H 1.4822 0.2357 0.7149 0.047 Uiso 1 1 calc R U
C8 C 1.5870(6) 0.29476(18) 0.6521(5) 0.0417(12) Uani 1 1 d . .
H8 H 1.6597 0.2743 0.6270 0.050 Uiso 1 1 calc R U
C7 C 1.2552(5) 0.27831(18) 0.8032(5) 0.0393(12) Uani 1 1 d . .
H7 H 1.1908 0.3009 0.8319 0.047 Uiso 1 1 calc R U
C6 C 1.2316(5) 0.22866(18) 0.8160(5) 0.0383(12) Uani 1 1 d . .
H6 H 1.2963 0.2061 0.7874 0.046 Uiso 1 1 calc R U
C5 C 1.0072(5) 0.13102(16) 0.9458(5) 0.0345(11) Uani 1 1 d . .
H5 H 1.0114 0.0956 0.9597 0.041 Uiso 1 1 calc R U
C4 C 1.1144(5) 0.15270(18) 0.8910(5) 0.0366(12) Uani 1 1 d . .
H4 H 1.1878 0.1320 0.8674 0.044 Uiso 1 1 calc R U
C3 C 1.1135(5) 0.20560(18) 0.8708(4) 0.0324(11) Uani 1 1 d . .
C2 C 0.9977(5) 0.23413(17) 0.9062(5) 0.0378(12) Uani 1 1 d . .
H2 H 0.9920 0.2697 0.8952 0.045 Uiso 1 1 calc R U
C1 C 0.8929(5) 0.20907(17) 0.9573(5) 0.0384(12) Uani 1 1 d . .
H1 H 0.8143 0.2285 0.9775 0.046 Uiso 1 1 calc R U
C13 C 0.3788(5) 0.06796(16) 0.6617(5) 0.0308(10) Uani 1 1 d . .
C14 C 0.2465(5) 0.09403(16) 0.5519(5) 0.0323(10) Uani 1 1 d . .
H14 H 0.2337 0.1293 0.5589 0.039 Uiso 1 1 calc R U
C15 C 0.1342(5) 0.06696(16) 0.4321(4) 0.0297(10) Uani 1 1 d . .
C16 C 0.1549(5) 0.01434(17) 0.4221(5) 0.0373(12) Uani 1 1 d . .
H16 H 0.0810 -0.0036 0.3413 0.045 Uiso 1 1 calc R U
C17 C 0.2838(5) -0.01165(17) 0.5305(5) 0.0382(12) Uani 1 1 d . .
C18 C 0.3964(5) 0.01554(17) 0.6505(5) 0.0364(12) Uani 1 1 d . .
H18 H 0.4841 -0.0018 0.7236 0.044 Uiso 1 1 calc R U
C19 C 0.4999(5) 0.09751(18) 0.7907(5) 0.0316(11) Uani 1 1 d . .
C20 C -0.0056(5) 0.09574(18) 0.3143(5) 0.0312(11) Uani 1 1 d . .
C21 C 0.2105(6) -0.09268(17) 0.4075(5) 0.0435(13) Uani 1 1 d . .
H21A H 0.2243 -0.0805 0.3214 0.052 Uiso 1 1 calc R U
H21B H 0.0919 -0.0898 0.3911 0.052 Uiso 1 1 calc R U
C22 C 0.2691(6) -0.14793(18) 0.4396(5) 0.0572(15) Uani 1 1 d . .
H22A H 0.2040 -0.1691 0.3578 0.086 Uiso 1 1 calc R U
H22B H 0.2536 -0.1595 0.5244 0.086 Uiso 1 1 calc R U
H22C H 0.3869 -0.1501 0.4569 0.086 Uiso 1 1 calc R U
O1W O 0.2157(8) 0.0258(2) 0.9726(8) 0.278(5) Uani 1 1 d . .
H1WA H 0.1486 0.0082 0.9012 0.417 Uiso 1 1 d R U
H1WB H 0.3102 0.0103 1.0115 0.417 Uiso 1 1 d R U

loop_
_atom_site_aniso_label
_atom_site_aniso_U_11
_atom_site_aniso_U_22
_atom_site_aniso_U_33
_atom_site_aniso_U_23
_atom_site_aniso_U_13
_atom_site_aniso_U_12
Zn1 0.0279(3) 0.0272(3) 0.0250(3) -0.0008(3) 0.0053(2) 0.0005(3)
O1 0.0453(19) 0.0295(19) 0.0276(19) -0.0002(15) -0.0065(16) 0.0005(14)
O2 0.048(2) 0.0246(19) 0.044(2) -0.0057(15) 0.0026(17) 0.0007(15)
O4 0.0386(18) 0.030(2) 0.043(2) 0.0011(16) -0.0021(16) 0.0021(15)
O3 0.0403(18) 0.0341(18) 0.0245(18) 0.0005(15) -0.0040(15) 0.0040(15)
O5 0.064(2) 0.0253(18) 0.040(2) -0.0064(16) -0.0105(18) 0.0075(16)
N2 0.0264(19) 0.033(2) 0.030(2) 0.0054(18) 0.0064(18) 0.0024(17)
N1 0.029(2) 0.031(2) 0.029(2) -0.0002(17) 0.0081(18) -0.0016(17)
C12 0.039(3) 0.031(3) 0.039(3) -0.001(2) 0.013(2) -0.001(2)
C11 0.037(3) 0.037(3) 0.040(3) 0.002(2) 0.018(2) 0.003(2)
C10 0.028(2) 0.038(3) 0.022(2) 0.004(2) 0.004(2) 0.003(2)
C9 0.047(3) 0.029(3) 0.049(3) 0.006(2) 0.025(3) 0.003(2)
C8 0.045(3) 0.036(3) 0.050(3) 0.007(2) 0.025(3) 0.008(2)
C7 0.034(3) 0.045(3) 0.040(3) 0.000(2) 0.017(2) 0.001(2)
C6 0.034(3) 0.039(3) 0.043(3) 0.007(2) 0.016(2) 0.006(2)
C5 0.033(2) 0.031(3) 0.034(3) -0.001(2) 0.008(2) 0.001(2)
C4 0.032(3) 0.041(3) 0.036(3) 0.000(2) 0.013(2) 0.006(2)
C3 0.031(2) 0.036(3) 0.027(3) 0.001(2) 0.008(2) -0.002(2)
C2 0.043(3) 0.028(3) 0.041(3) 0.002(2) 0.015(2) -0.003(2)
C1 0.042(3) 0.031(3) 0.047(3) 0.000(2) 0.023(2) 0.002(2)
C13 0.032(2) 0.032(3) 0.024(3) 0.001(2) 0.007(2) 0.001(2)
C14 0.036(2) 0.024(2) 0.031(3) -0.001(2) 0.007(2) -0.001(2)
C15 0.031(2) 0.030(3) 0.024(3) 0.003(2) 0.007(2) -0.001(2)
C16 0.037(3) 0.033(3) 0.030(3) -0.008(2) 0.000(2) -0.002(2)
C17 0.041(3) 0.029(3) 0.030(3) -0.001(2) 0.000(2) 0.000(2)
C18 0.038(3) 0.032(3) 0.028(3) 0.006(2) 0.002(2) 0.009(2)
C19 0.027(3) 0.039(3) 0.025(3) -0.002(2) 0.006(2) -0.003(2)
C20 0.032(3) 0.032(3) 0.027(3) 0.002(2) 0.008(2) -0.003(2)
C21 0.056(3) 0.026(3) 0.035(3) -0.007(2) 0.004(3) 0.002(2)
C22 0.070(4) 0.037(3) 0.041(3) -0.010(3) -0.002(3) -0.003(3)
O1W 0.298(9) 0.086(5) 0.272(10) -0.071(5) -0.071(7) 0.091(5)

loop_
_atom_type_symbol
_atom_type_description
_atom_type_scat_dispersion_real
_atom_type_scat_dispersion_imag
_atom_type_scat_source
C C 0.0033 0.0016 'International Tables Vol C Tables 4.2.6.8 and 6.1.1.4'
H H 0.0000 0.0000 'International Tables Vol C Tables 4.2.6.8 and 6.1.1.4'
N N 0.0061 0.0033 'International Tables Vol C Tables 4.2.6.8 and 6.1.1.4'
O O 0.0106 0.0060 'International Tables Vol C Tables 4.2.6.8 and 6.1.1.4'
Zn Zn 0.2839 1.4301 'International Tables Vol C Tables 4.2.6.8 and 6.1.1.4'

loop_
_geom_angle_atom_site_label_1
_geom_angle_atom_site_label_2
_geom_angle_atom_site_label_3
_geom_angle
_geom_angle_site_symmetry_1
_geom_angle_site_symmetry_3
O1 Zn1 O3 102.12(12) . 1_656
O1 Zn1 N2 108.51(13) . 4_466
O3 Zn1 N2 111.52(13) 1_656 4_466
O1 Zn1 N1 106.84(13) . .
O3 Zn1 N1 104.43(13) 1_656 .
N2 Zn1 N1 121.63(14) 4_466 .
C19 O1 Zn1 109.5(3) . .
C20 O3 Zn1 108.3(3) . 1_454
C17 O5 C21 117.9(3) . .
C12 N2 C8 117.7(4) . .
C12 N2 Zn1 118.0(3) . 4_665
C8 N2 Zn1 124.2(3) . 4_665
C5 N1 C1 116.8(4) . .
C5 N1 Zn1 116.9(3) . .
C1 N1 Zn1 126.3(3) . .
N2 C12 C11 122.5(4) . .
N2 C12 H12 118.8 . .
C11 C12 H12 118.8 . .
C12 C11 C10 120.8(4) . .
C12 C11 H11 119.6 . .
C10 C11 H11 119.6 . .
C11 C10 C9 115.7(4) . .
C11 C10 C7 121.3(4) . .
C9 C10 C7 123.0(4) . .
C8 C9 C10 120.3(4) . .
C8 C9 H9 119.9 . .
C10 C9 H9 119.9 . .
N2 C8 C9 123.0(4) . .
N2 C8 H8 118.5 . .
C9 C8 H8 118.5 . .
C6 C7 C10 126.0(4) . .
C6 C7 H7 117.0 . .
C10 C7 H7 117.0 . .
C7 C6 C3 126.5(4) . .
C7 C6 H6 116.8 . .
C3 C6 H6 116.8 . .
N1 C5 C4 123.3(4) . .
N1 C5 H5 118.4 . .
C4 C5 H5 118.4 . .
C5 C4 C3 120.0(4) . .
C5 C4 H4 120.0 . .
C3 C4 H4 120.0 . .
C4 C3 C2 116.8(4) . .
C4 C3 C6 119.7(4) . .
C2 C3 C6 123.5(4) . .
C1 C2 C3 119.2(4) . .
C1 C2 H2 120.4 . .
C3 C2 H2 120.4 . .
N1 C1 C2 123.9(4) . .
N1 C1 H1 118.0 . .
C2 C1 H1 118.0 . .
C18 C13 C14 119.7(4) . .
C18 C13 C19 120.8(4) . .
C14 C13 C19 119.5(4) . .
C15 C14 C13 119.8(4) . .
C15 C14 H14 120.1 . .
C13 C14 H14 120.1 . .
C16 C15 C14 119.7(4) . .
C16 C15 C20 121.3(4) . .
C14 C15 C20 119.0(4) . .
C17 C16 C15 120.8(4) . .
C17 C16 H16 119.6 . .
C15 C16 H16 119.6 . .
O5 C17 C16 125.3(4) . .
O5 C17 C18 115.3(4) . .
C16 C17 C18 119.4(4) . .
C13 C18 C17 120.6(4) . .
C13 C18 H18 119.7 . .
C17 C18 H18 119.7 . .
O2 C19 O1 122.2(4) . .
O2 C19 C13 120.7(4) . .
O1 C19 C13 117.0(4) . .
O4 C20 O3 122.4(4) . .
O4 C20 C15 120.8(4) . .
O3 C20 C15 116.8(4) . .
O5 C21 C22 106.5(3) . .
O5 C21 H21A 110.4 . .
C22 C21 H21A 110.4 . .
O5 C21 H21B 110.4 . .
C22 C21 H21B 110.4 . .
H21A C21 H21B 108.6 . .
C21 C22 H22A 109.5 . .
C21 C22 H22B 109.5 . .
H22A C22 H22B 109.5 . .
C21 C22 H22C 109.5 . .
H22A C22 H22C 109.5 . .
H22B C22 H22C 109.5 . .
H1WA O1W H1WB 109.5 . .

loop_
_geom_bond_atom_site_label_1
_geom_bond_atom_site_label_2
_geom_bond_distance
_geom_bond_site_symmetry_2
Zn1 O1 1.979(3) .
Zn1 O3 1.984(3) 1_656
Zn1 N2 2.030(3) 4_466
Zn1 N1 2.043(3) .
O1 C19 1.290(5) .
O2 C19 1.233(5) .
O4 C20 1.232(5) .
O3 C20 1.290(5) .
O3 Zn1 1.984(3) 1_454
O5 C17 1.369(5) .
O5 C21 1.425(5) .
N2 C12 1.329(5) .
N2 C8 1.340(5) .
N2 Zn1 2.030(3) 4_665
N1 C5 1.336(5) .
N1 C1 1.340(5) .
C12 C11 1.386(5) .
C12 H12 0.9300 .
C11 C10 1.387(6) .
C11 H11 0.9300 .
C10 C9 1.401(6) .
C10 C7 1.454(6) .
C9 C8 1.374(6) .
C9 H9 0.9300 .
C8 H8 0.9300 .
C7 C6 1.321(6) .
C7 H7 0.9300 .
C6 C3 1.464(6) .
C6 H6 0.9300 .
C5 C4 1.371(5) .
C5 H5 0.9300 .
C4 C3 1.390(6) .
C4 H4 0.9300 .
C3 C2 1.398(6) .
C2 C1 1.369(5) .
C2 H2 0.9300 .
C1 H1 0.9300 .
C13 C18 1.381(6) .
C13 C14 1.401(5) .
C13 C19 1.505(5) .
C14 C15 1.393(5) .
C14 H14 0.9300 .
C15 C16 1.389(6) .
C15 C20 1.504(5) .
C16 C17 1.379(5) .
C16 H16 0.9300 .
C17 C18 1.397(6) .
C18 H18 0.9300 .
C21 C22 1.514(6) .
C21 H21A 0.9700 .
C21 H21B 0.9700 .
C22 H22A 0.9600 .
C22 H22B 0.9600 .
C22 H22C 0.9600 .
O1W H1WA 0.8501 .
O1W H1WB 0.8499 .

loop_
_geom_torsion_atom_site_label_1
_geom_torsion_atom_site_label_2
_geom_torsion_atom_site_label_3
_geom_torsion_atom_site_label_4
_geom_torsion
_geom_torsion_site_symmetry_1
C8 N2 C12 C11 -1.7(6) .
Zn1 N2 C12 C11 -179.1(3) 4_665
N2 C12 C11 C10 -0.1(7) .
C12 C11 C10 C9 1.1(6) .
C12 C11 C10 C7 -177.9(4) .
C11 C10 C9 C8 -0.4(6) .
C7 C10 C9 C8 178.5(4) .
C12 N2 C8 C9 2.4(6) .
Zn1 N2 C8 C9 179.6(3) 4_665
C10 C9 C8 N2 -1.4(7) .
C11 C10 C7 C6 176.6(5) .
C9 C10 C7 C6 -2.3(7) .
C10 C7 C6 C3 -179.9(4) .
C1 N1 C5 C4 0.6(6) .
Zn1 N1 C5 C4 178.6(3) .
N1 C5 C4 C3 1.0(7) .
C5 C4 C3 C2 -1.1(6) .
C5 C4 C3 C6 178.3(4) .
C7 C6 C3 C4 -173.8(5) .
C7 C6 C3 C2 5.6(7) .
C4 C3 C2 C1 -0.2(6) .
C6 C3 C2 C1 -179.7(4) .
C5 N1 C1 C2 -2.1(6) .
Zn1 N1 C1 C2 -179.9(3) .
C3 C2 C1 N1 2.0(7) .
C18 C13 C14 C15 -0.2(6) .
C19 C13 C14 C15 179.8(4) .
C13 C14 C15 C16 -0.4(6) .
C13 C14 C15 C20 -179.2(4) .
C14 C15 C16 C17 1.0(7) .
C20 C15 C16 C17 179.8(4) .
C21 O5 C17 C16 4.6(7) .
C21 O5 C17 C18 -175.4(4) .
C15 C16 C17 O5 178.9(4) .
C15 C16 C17 C18 -1.1(7) .
C14 C13 C18 C17 0.1(6) .
C19 C13 C18 C17 -179.9(4) .
O5 C17 C18 C13 -179.5(4) .
C16 C17 C18 C13 0.5(7) .
Zn1 O1 C19 O2 2.0(5) .
Zn1 O1 C19 C13 -177.9(3) .
C18 C13 C19 O2 171.7(4) .
C14 C13 C19 O2 -8.3(6) .
C18 C13 C19 O1 -8.4(6) .
C14 C13 C19 O1 171.6(4) .
Zn1 O3 C20 O4 4.5(5) 1_454
Zn1 O3 C20 C15 -174.0(3) 1_454
C16 C15 C20 O4 178.1(4) .
C14 C15 C20 O4 -3.1(6) .
C16 C15 C20 O3 -3.4(6) .
C14 C15 C20 O3 175.4(4) .
C17 O5 C21 C22 -179.4(4) .
